data_4519338
loop_
_publ_author_name
'Linford-Wood, Thomas G.'
'Mahon, Mary F.'
'Grayson, Matthew N.'
'Webster, Ruth L.'

_publ_section_title
;
 Iron-Catalyzed H/D Exchange of Primary Silanes, Secondary Silanes, and
 Tertiary Siloxanes
;
_journal_name_full 'ACS Catalysis'
_journal_page_first 2979
_journal_page_last 2985
_journal_paper_doi 10.1021/acscatal.2c00224
_journal_year 2022
_chemical_formula_moiety 'C29 H41 B Fe N2'
_chemical_formula_sum 'C29 H41 B Fe N2'
_chemical_formula_weight 484.30
_space_group_crystal_system monoclinic
_space_group_IT_number 15
_space_group_name_Hall '-C 2yc'
_space_group_name_H-M_alt 'C 1 2/c 1'
_atom_sites_solution_hydrogens mixed
_atom_sites_solution_primary dual
_audit_creation_date 2021-11-30
_audit_creation_method
;
Olex2 1.5
(compiled 2021.11.18 svn.ra9532c28 for OlexSys, GUI svn.r6429)
;
_cell_angle_alpha 90
_cell_angle_beta 94.8230(10)
_cell_angle_gamma 90
_cell_formula_units_Z 8
_cell_length_a 18.1664(2)
_cell_length_b 12.4604(2)
_cell_length_c 23.9387(3)
_cell_measurement_reflns_used 10735
_cell_measurement_temperature 150.00(10)
_cell_measurement_theta_max 72.7180
_cell_measurement_theta_min 4.3010
_cell_volume 5399.59(13)
_computing_cell_refinement 'CrysAlisPro 1.171.41.93a (Rigaku OD, 2020)'
_computing_data_collection 'CrysAlisPro 1.171.41.93a (Rigaku OD, 2020)'
_computing_data_reduction 'CrysAlisPro 1.171.41.93a (Rigaku OD, 2020)'
_computing_molecular_graphics 'Olex2 1.5 (Dolomanov et al., 2009)'
_computing_publication_material 'Olex2 1.5 (Dolomanov et al., 2009)'
_computing_structure_refinement 'SHELXL 2014/3 (Sheldrick, 2015)'
_computing_structure_solution 'SHELXT 2018/2 (Sheldrick, 2018)'
_diffrn_ambient_environment N~2~
_diffrn_ambient_temperature 150.00(10)
_diffrn_detector 'CCD plate'
_diffrn_detector_area_resol_mean 8.1150
_diffrn_detector_type EosS2
_diffrn_measured_fraction_theta_full 1.000
_diffrn_measured_fraction_theta_max 0.994
_diffrn_measurement_device 'four-circle diffractometer'
_diffrn_measurement_device_type 'SuperNova, Dual, Cu at home/near, EosS2'
_diffrn_measurement_method '\w scans'
_diffrn_radiation_monochromator mirror
_diffrn_radiation_probe x-ray
_diffrn_radiation_type 'Cu K\a'
_diffrn_radiation_wavelength 1.54184
_diffrn_reflns_av_R_equivalents 0.0360
_diffrn_reflns_av_unetI/netI 0.0237
_diffrn_reflns_Laue_measured_fraction_full 1.000
_diffrn_reflns_Laue_measured_fraction_max 0.994
_diffrn_reflns_limit_h_max 17
_diffrn_reflns_limit_h_min -22
_diffrn_reflns_limit_k_max 15
_diffrn_reflns_limit_k_min -15
_diffrn_reflns_limit_l_max 28
_diffrn_reflns_limit_l_min -29
_diffrn_reflns_number 26805
_diffrn_reflns_point_group_measured_fraction_full 1.000
_diffrn_reflns_point_group_measured_fraction_max 0.994
_diffrn_reflns_theta_full 67.684
_diffrn_reflns_theta_max 73.039
_diffrn_reflns_theta_min 3.706
_diffrn_source 'micro-focus sealed X-ray tube'
_diffrn_source_type 'SuperNova (Cu) X-ray Source'
_exptl_absorpt_coefficient_mu 4.596
_exptl_absorpt_correction_T_max 1.00000
_exptl_absorpt_correction_T_min 0.87888
_exptl_absorpt_correction_type multi-scan
_exptl_absorpt_process_details
;
CrysAlisPro 1.171.41.93a (Rigaku Oxford Diffraction, 2020)
Empirical absorption correction using spherical harmonics,
implemented in SCALE3 ABSPACK scaling algorithm.
;
_exptl_crystal_colour pink
_exptl_crystal_colour_primary pink
_exptl_crystal_density_diffrn 1.191
_exptl_crystal_description block
_exptl_crystal_F_000 2080
_exptl_crystal_size_max 0.289
_exptl_crystal_size_mid 0.214
_exptl_crystal_size_min 0.166
_refine_diff_density_max 0.236
_refine_diff_density_min -0.325
_refine_diff_density_rms 0.043
_refine_ls_extinction_method none
_refine_ls_goodness_of_fit_ref 1.035
_refine_ls_hydrogen_treatment mixed
_refine_ls_matrix_type full
_refine_ls_number_parameters 312
_refine_ls_number_reflns 5384
_refine_ls_number_restraints 0
_refine_ls_restrained_S_all 1.035
_refine_ls_R_factor_all 0.0363
_refine_ls_R_factor_gt 0.0329
_refine_ls_shift/su_max 0.001
_refine_ls_shift/su_mean 0.000
_refine_ls_structure_factor_coef Fsqd
_refine_ls_weighting_details 'w=1/[\s^2^(Fo^2^)+(0.0476P)^2^+3.1559P] where P=(Fo^2^+2Fc^2^)/3'
_refine_ls_weighting_scheme calc
_refine_ls_wR_factor_gt 0.0842
_refine_ls_wR_factor_ref 0.0865
_reflns_Friedel_coverage 0.000
_reflns_number_gt 4966
_reflns_number_total 5384
_reflns_threshold_expression 'I > 2\s(I)'
_cod_data_source_file cs2c00224_si_002.cif
_cod_data_source_block s21rlw31
_cod_database_code 4519338
_shelxl_version_number 2014-3
_shelx_space_group_comment
;
The symmetry employed for this shelxl refinement is uniquely defined
by the following loop, which should always be used as a source of
symmetry information in preference to the above space-group names.
They are only intended as comments.
;
_shelx_estimated_absorpt_t_max 0.516
_shelx_estimated_absorpt_t_min 0.350
_olex2_refinement_description
;
1. Fixed Uiso
 At 1.2 times of:
  All C(H) groups, All C(H,H) groups
 At 1.5 times of:
  All C(H,H,H) groups
2.a Ternary CH refined with riding coordinates:
 C22(H22), C26(H26)
2.b Secondary CH2 refined with riding coordinates:
 C23(H23A,H23B), C24(H24A,H24B), C25(H25A,H25B), C27(H27A,H27B), C28(H28A,
 H28B), C29(H29A,H29B)
2.c Aromatic/amide H refined with riding coordinates:
 C3(H3), C4(H4), C5(H5), C11(H11), C16(H16), C17(H17), C18(H18)
2.d Idealised Me refined as rotating group:
 C7(H7A,H7B,H7C), C8(H8A,H8B,H8C), C9(H9A,H9B,H9C), C13(H13A,H13B,H13C),
 C20(H20A,H20B,H20C), C21(H21A,H21B,H21C)
;

loop_
_space_group_symop_operation_xyz
'x, y, z'
'-x, y, -z+1/2'
'x+1/2, y+1/2, z'
'-x+1/2, y+1/2, -z+1/2'
'-x, -y, -z'
'x, -y, z-1/2'
'-x+1/2, -y+1/2, -z'
'x+1/2, -y+1/2, z-1/2'

loop_
_atom_site_label
_atom_site_type_symbol
_atom_site_fract_x
_atom_site_fract_y
_atom_site_fract_z
_atom_site_U_iso_or_equiv
_atom_site_adp_type
_atom_site_occupancy
_atom_site_site_symmetry_order
_atom_site_calc_flag
_atom_site_refinement_flags_posn
_atom_site_refinement_flags_adp
_atom_site_refinement_flags_occupancy
_atom_site_disorder_assembly
_atom_site_disorder_group
Fe1 Fe 0.76781(2) 0.44572(2) 0.58921(2) 0.02309(8) Uani 1 1 d . . . . .
H1A H 0.7010(11) 0.5244(17) 0.6184(9) 0.040(5) Uiso 1 1 d . . . . .
H1B H 0.6843(11) 0.3756(16) 0.5908(8) 0.038(5) Uiso 1 1 d . . . . .
N1 N 0.81580(7) 0.46398(10) 0.51951(5) 0.0237(3) Uani 1 1 d . . . . .
N2 N 0.85773(7) 0.41153(10) 0.63693(5) 0.0246(3) Uani 1 1 d . . . . .
C1 C 0.77778(8) 0.52317(12) 0.47427(6) 0.0241(3) Uani 1 1 d . . . . .
C2 C 0.71736(8) 0.47575(13) 0.44348(6) 0.0271(3) Uani 1 1 d . . . . .
C3 C 0.67825(9) 0.53725(15) 0.40229(7) 0.0346(4) Uani 1 1 d . . . . .
H3 H 0.6374 0.5065 0.3806 0.042 Uiso 1 1 calc R U . . .
C4 C 0.69809(10) 0.64200(16) 0.39265(7) 0.0400(4) Uani 1 1 d . . . . .
H4 H 0.6705 0.6830 0.3647 0.048 Uiso 1 1 calc R U . . .
C5 C 0.75795(10) 0.68765(14) 0.42346(7) 0.0358(4) Uani 1 1 d . . . . .
H5 H 0.7713 0.7598 0.4163 0.043 Uiso 1 1 calc R U . . .
C6 C 0.79890(9) 0.62921(13) 0.46482(6) 0.0282(3) Uani 1 1 d . . . . .
C7 C 0.69492(9) 0.36174(14) 0.45357(7) 0.0347(4) Uani 1 1 d . . . . .
H7A H 0.7368 0.3139 0.4489 0.052 Uiso 1 1 calc R U . . .
H7B H 0.6535 0.3422 0.4266 0.052 Uiso 1 1 calc R U . . .
H7C H 0.6799 0.3549 0.4918 0.052 Uiso 1 1 calc R U . . .
C8 C 0.86384(9) 0.67971(14) 0.49822(8) 0.0373(4) Uani 1 1 d . . . . .
H8A H 0.8607 0.6652 0.5382 0.056 Uiso 1 1 calc R U . . .
H8B H 0.8633 0.7574 0.4919 0.056 Uiso 1 1 calc R U . . .
H8C H 0.9098 0.6494 0.4863 0.056 Uiso 1 1 calc R U . . .
C9 C 0.90896(9) 0.41445(14) 0.45540(7) 0.0327(3) Uani 1 1 d . . . . .
H9A H 0.8705 0.3831 0.4292 0.049 Uiso 1 1 calc R U . . .
H9B H 0.9535 0.3699 0.4565 0.049 Uiso 1 1 calc R U . . .
H9C H 0.9205 0.4870 0.4430 0.049 Uiso 1 1 calc R U . . .
C10 C 0.88180(8) 0.41975(12) 0.51337(6) 0.0244(3) Uani 1 1 d . . . . .
C11 C 0.92816(8) 0.37822(12) 0.55792(7) 0.0271(3) Uani 1 1 d . . . . .
H11 H 0.9712 0.3425 0.5476 0.033 Uiso 1 1 calc R U . . .
C12 C 0.92000(8) 0.38201(12) 0.61571(6) 0.0253(3) Uani 1 1 d . . . . .
C13 C 0.98586(9) 0.35332(15) 0.65525(7) 0.0367(4) Uani 1 1 d . . . . .
H13A H 1.0054 0.4183 0.6743 0.055 Uiso 1 1 calc R U . . .
H13B H 1.0241 0.3212 0.6341 0.055 Uiso 1 1 calc R U . . .
H13C H 0.9710 0.3019 0.6831 0.055 Uiso 1 1 calc R U . . .
C14 C 0.85377(8) 0.42117(12) 0.69635(6) 0.0252(3) Uani 1 1 d . . . . .
C15 C 0.82696(8) 0.33476(13) 0.72602(6) 0.0280(3) Uani 1 1 d . . . . .
C16 C 0.81724(9) 0.34886(14) 0.78263(7) 0.0335(4) Uani 1 1 d . . . . .
H16 H 0.7995 0.2910 0.8035 0.040 Uiso 1 1 calc R U . . .
C17 C 0.83311(10) 0.44601(15) 0.80880(7) 0.0361(4) Uani 1 1 d . . . . .
H17 H 0.8256 0.4547 0.8473 0.043 Uiso 1 1 calc R U . . .
C18 C 0.85981(10) 0.53043(14) 0.77912(7) 0.0360(4) Uani 1 1 d . . . . .
H18 H 0.8708 0.5968 0.7975 0.043 Uiso 1 1 calc R U . . .
C19 C 0.87090(9) 0.51946(13) 0.72246(7) 0.0310(3) Uani 1 1 d . . . . .
C20 C 0.80761(10) 0.22992(14) 0.69735(7) 0.0371(4) Uani 1 1 d . . . . .
H20A H 0.7714 0.2426 0.6653 0.056 Uiso 1 1 calc R U . . .
H20B H 0.7865 0.1811 0.7238 0.056 Uiso 1 1 calc R U . . .
H20C H 0.8523 0.1978 0.6842 0.056 Uiso 1 1 calc R U . . .
C21 C 0.90001(13) 0.61193(15) 0.68994(8) 0.0477(5) Uani 1 1 d . . . . .
H21A H 0.9497 0.5947 0.6796 0.072 Uiso 1 1 calc R U . . .
H21B H 0.9020 0.6767 0.7132 0.072 Uiso 1 1 calc R U . . .
H21C H 0.8672 0.6243 0.6559 0.072 Uiso 1 1 calc R U . . .
C22 C 0.63205(9) 0.41206(15) 0.67404(7) 0.0342(4) Uani 1 1 d . . . . .
H22 H 0.6775 0.3870 0.6968 0.041 Uiso 1 1 calc R U . . .
C23 C 0.59961(12) 0.50717(19) 0.70406(8) 0.0498(5) Uani 1 1 d . . . . .
H23A H 0.5814 0.4811 0.7395 0.060 Uiso 1 1 calc R U . . .
H23B H 0.6397 0.5593 0.7140 0.060 Uiso 1 1 calc R U . . .
C24 C 0.53664(13) 0.56553(17) 0.67054(10) 0.0543(6) Uani 1 1 d . . . . .
H24A H 0.5282 0.6350 0.6890 0.065 Uiso 1 1 calc R U . . .
H24B H 0.4910 0.5224 0.6716 0.065 Uiso 1 1 calc R U . . .
C25 C 0.55007(12) 0.58689(17) 0.60893(9) 0.0498(5) Uani 1 1 d . . . . .
H25A H 0.5846 0.6481 0.6076 0.060 Uiso 1 1 calc R U . . .
H25B H 0.5027 0.6086 0.5886 0.060 Uiso 1 1 calc R U . . .
C26 C 0.58166(9) 0.49107(14) 0.57782(7) 0.0335(4) Uani 1 1 d . . . . .
H26 H 0.5955 0.5162 0.5404 0.040 Uiso 1 1 calc R U . . .
C27 C 0.52864(10) 0.39527(18) 0.56898(8) 0.0423(4) Uani 1 1 d . . . . .
H27A H 0.4814 0.4214 0.5501 0.051 Uiso 1 1 calc R U . . .
H27B H 0.5500 0.3436 0.5434 0.051 Uiso 1 1 calc R U . . .
C28 C 0.51200(10) 0.33551(16) 0.62253(8) 0.0421(4) Uani 1 1 d . . . . .
H28A H 0.4749 0.3770 0.6415 0.050 Uiso 1 1 calc R U . . .
H28B H 0.4897 0.2652 0.6118 0.050 Uiso 1 1 calc R U . . .
C29 C 0.57913(10) 0.31661(15) 0.66412(8) 0.0383(4) Uani 1 1 d . . . . .
H29A H 0.6074 0.2552 0.6506 0.046 Uiso 1 1 calc R U . . .
H29B H 0.5614 0.2957 0.7006 0.046 Uiso 1 1 calc R U . . .
B1 B 0.65478(9) 0.45145(15) 0.61395(8) 0.0273(4) Uani 1 1 d . . . . .

loop_
_atom_site_aniso_label
_atom_site_aniso_U_11
_atom_site_aniso_U_22
_atom_site_aniso_U_33
_atom_site_aniso_U_23
_atom_site_aniso_U_13
_atom_site_aniso_U_12
Fe1 0.02016(12) 0.03298(14) 0.01648(12) 0.00229(9) 0.00355(8) 0.00197(9)
N1 0.0229(6) 0.0305(6) 0.0179(6) 0.0009(5) 0.0038(5) 0.0011(5)
N2 0.0256(6) 0.0277(6) 0.0202(6) 0.0017(5) 0.0005(5) 0.0005(5)
C1 0.0261(7) 0.0300(7) 0.0172(6) 0.0000(6) 0.0071(5) 0.0042(6)
C2 0.0271(7) 0.0347(8) 0.0200(7) -0.0012(6) 0.0053(6) 0.0036(6)
C3 0.0298(8) 0.0480(10) 0.0259(8) 0.0014(7) 0.0014(6) 0.0078(7)
C4 0.0412(9) 0.0478(11) 0.0317(9) 0.0106(8) 0.0071(7) 0.0171(8)
C5 0.0448(9) 0.0305(8) 0.0345(9) 0.0069(7) 0.0173(7) 0.0085(7)
C6 0.0314(7) 0.0299(8) 0.0251(7) -0.0018(6) 0.0130(6) 0.0028(6)
C7 0.0376(8) 0.0386(9) 0.0275(8) -0.0030(7) -0.0001(7) -0.0057(7)
C8 0.0364(9) 0.0345(9) 0.0428(10) -0.0067(7) 0.0143(7) -0.0055(7)
C9 0.0338(8) 0.0395(9) 0.0262(8) -0.0014(7) 0.0109(6) 0.0060(7)
C10 0.0257(7) 0.0257(7) 0.0227(7) -0.0024(6) 0.0066(6) -0.0014(5)
C11 0.0218(7) 0.0296(8) 0.0304(8) -0.0012(6) 0.0052(6) 0.0029(6)
C12 0.0242(7) 0.0236(7) 0.0278(7) 0.0002(6) 0.0001(6) 0.0002(5)
C13 0.0311(8) 0.0421(10) 0.0354(9) -0.0015(7) -0.0050(7) 0.0092(7)
C14 0.0251(7) 0.0298(8) 0.0201(7) 0.0018(6) -0.0018(5) 0.0036(6)
C15 0.0290(7) 0.0316(8) 0.0225(7) 0.0028(6) -0.0024(6) 0.0010(6)
C16 0.0349(8) 0.0423(9) 0.0229(8) 0.0050(7) 0.0002(6) -0.0027(7)
C17 0.0369(9) 0.0500(10) 0.0213(8) -0.0036(7) 0.0020(6) 0.0003(7)
C18 0.0418(9) 0.0352(9) 0.0300(8) -0.0094(7) -0.0030(7) 0.0023(7)
C19 0.0353(8) 0.0298(8) 0.0271(8) 0.0006(6) -0.0011(6) 0.0019(6)
C20 0.0505(10) 0.0315(9) 0.0287(8) 0.0031(7) -0.0004(7) -0.0058(7)
C21 0.0744(14) 0.0289(9) 0.0394(10) 0.0018(7) 0.0024(9) -0.0085(9)
C22 0.0294(8) 0.0514(10) 0.0220(8) 0.0026(7) 0.0022(6) 0.0074(7)
C23 0.0575(12) 0.0595(13) 0.0348(10) -0.0128(9) 0.0182(9) -0.0028(10)
C24 0.0669(14) 0.0391(11) 0.0626(14) 0.0027(9) 0.0393(11) 0.0156(9)
C25 0.0505(11) 0.0409(10) 0.0616(13) 0.0198(9) 0.0267(10) 0.0177(9)
C26 0.0306(8) 0.0422(9) 0.0287(8) 0.0135(7) 0.0081(6) 0.0074(7)
C27 0.0300(8) 0.0630(12) 0.0332(9) 0.0060(8) -0.0018(7) -0.0017(8)
C28 0.0326(8) 0.0477(11) 0.0467(11) 0.0064(8) 0.0080(7) -0.0073(7)
C29 0.0418(9) 0.0394(9) 0.0354(9) 0.0149(7) 0.0133(7) 0.0090(7)
B1 0.0232(8) 0.0334(9) 0.0262(9) -0.0017(7) 0.0075(7) 0.0012(6)

loop_
_atom_type_symbol
_atom_type_description
_atom_type_scat_dispersion_real
_atom_type_scat_dispersion_imag
_atom_type_scat_source
C C 0.0181 0.0091 'International Tables Vol C Tables 4.2.6.8 and 6.1.1.4'
H H 0.0000 0.0000 'International Tables Vol C Tables 4.2.6.8 and 6.1.1.4'
B B 0.0090 0.0039 'International Tables Vol C Tables 4.2.6.8 and 6.1.1.4'
Fe Fe -1.1336 3.1974 'International Tables Vol C Tables 4.2.6.8 and 6.1.1.4'
N N 0.0311 0.0180 'International Tables Vol C Tables 4.2.6.8 and 6.1.1.4'

loop_
_geom_angle_atom_site_label_1
_geom_angle_atom_site_label_2
_geom_angle_atom_site_label_3
_geom_angle
_geom_angle_site_symmetry_1
_geom_angle_site_symmetry_3
_geom_angle_publ_flag
H1A Fe1 H1B 68.9(9) . . ?
N1 Fe1 H1A 130.4(7) . . ?
N1 Fe1 H1B 121.6(6) . . ?
N1 Fe1 N2 96.48(5) . . ?
N2 Fe1 H1A 117.4(6) . . ?
N2 Fe1 H1B 124.0(6) . . ?
C1 N1 Fe1 118.73(9) . . ?
C10 N1 Fe1 120.82(10) . . ?
C10 N1 C1 120.42(12) . . ?
C12 N2 Fe1 122.10(10) . . ?
C12 N2 C14 121.10(12) . . ?
C14 N2 Fe1 116.79(10) . . ?
C2 C1 N1 119.06(14) . . ?
C6 C1 N1 119.01(13) . . ?
C6 C1 C2 121.78(14) . . ?
C1 C2 C7 121.69(14) . . ?
C3 C2 C1 118.05(16) . . ?
C3 C2 C7 120.26(15) . . ?
C2 C3 H3 119.5 . . ?
C4 C3 C2 120.91(16) . . ?
C4 C3 H3 119.5 . . ?
C3 C4 H4 119.8 . . ?
C3 C4 C5 120.31(16) . . ?
C5 C4 H4 119.8 . . ?
C4 C5 H5 119.6 . . ?
C4 C5 C6 120.85(16) . . ?
C6 C5 H5 119.6 . . ?
C1 C6 C8 121.46(14) . . ?
C5 C6 C1 118.11(15) . . ?
C5 C6 C8 120.44(16) . . ?
C2 C7 H7A 109.5 . . ?
C2 C7 H7B 109.5 . . ?
C2 C7 H7C 109.5 . . ?
H7A C7 H7B 109.5 . . ?
H7A C7 H7C 109.5 . . ?
H7B C7 H7C 109.5 . . ?
C6 C8 H8A 109.5 . . ?
C6 C8 H8B 109.5 . . ?
C6 C8 H8C 109.5 . . ?
H8A C8 H8B 109.5 . . ?
H8A C8 H8C 109.5 . . ?
H8B C8 H8C 109.5 . . ?
H9A C9 H9B 109.5 . . ?
H9A C9 H9C 109.5 . . ?
H9B C9 H9C 109.5 . . ?
C10 C9 H9A 109.5 . . ?
C10 C9 H9B 109.5 . . ?
C10 C9 H9C 109.5 . . ?
N1 C10 C9 118.87(13) . . ?
N1 C10 C11 123.71(14) . . ?
C11 C10 C9 117.42(13) . . ?
C10 C11 H11 115.4 . . ?
C10 C11 C12 129.11(14) . . ?
C12 C11 H11 115.4 . . ?
N2 C12 C11 123.29(13) . . ?
N2 C12 C13 118.83(14) . . ?
C11 C12 C13 117.87(14) . . ?
C12 C13 H13A 109.5 . . ?
C12 C13 H13B 109.5 . . ?
C12 C13 H13C 109.5 . . ?
H13A C13 H13B 109.5 . . ?
H13A C13 H13C 109.5 . . ?
H13B C13 H13C 109.5 . . ?
C15 C14 N2 119.15(13) . . ?
C19 C14 N2 119.24(14) . . ?
C19 C14 C15 121.39(14) . . ?
C14 C15 C20 120.97(14) . . ?
C16 C15 C14 118.35(15) . . ?
C16 C15 C20 120.67(15) . . ?
C15 C16 H16 119.6 . . ?
C17 C16 C15 120.87(16) . . ?
C17 C16 H16 119.6 . . ?
C16 C17 H17 119.9 . . ?
C18 C17 C16 120.20(16) . . ?
C18 C17 H17 119.9 . . ?
C17 C18 H18 119.6 . . ?
C17 C18 C19 120.79(16) . . ?
C19 C18 H18 119.6 . . ?
C14 C19 C21 120.80(15) . . ?
C18 C19 C14 118.40(16) . . ?
C18 C19 C21 120.79(16) . . ?
C15 C20 H20A 109.5 . . ?
C15 C20 H20B 109.5 . . ?
C15 C20 H20C 109.5 . . ?
H20A C20 H20B 109.5 . . ?
H20A C20 H20C 109.5 . . ?
H20B C20 H20C 109.5 . . ?
C19 C21 H21A 109.5 . . ?
C19 C21 H21B 109.5 . . ?
C19 C21 H21C 109.5 . . ?
H21A C21 H21B 109.5 . . ?
H21A C21 H21C 109.5 . . ?
H21B C21 H21C 109.5 . . ?
C23 C22 H22 108.7 . . ?
C23 C22 C29 114.32(15) . . ?
C23 C22 B1 108.80(15) . . ?
C29 C22 H22 108.7 . . ?
C29 C22 B1 107.64(13) . . ?
B1 C22 H22 108.7 . . ?
C22 C23 H23A 108.5 . . ?
C22 C23 H23B 108.5 . . ?
H23A C23 H23B 107.5 . . ?
C24 C23 C22 115.07(16) . . ?
C24 C23 H23A 108.5 . . ?
C24 C23 H23B 108.5 . . ?
C23 C24 H24A 108.6 . . ?
C23 C24 H24B 108.6 . . ?
C23 C24 C25 114.49(16) . . ?
H24A C24 H24B 107.6 . . ?
C25 C24 H24A 108.6 . . ?
C25 C24 H24B 108.6 . . ?
C24 C25 H25A 108.5 . . ?
C24 C25 H25B 108.5 . . ?
C24 C25 C26 115.11(15) . . ?
H25A C25 H25B 107.5 . . ?
C26 C25 H25A 108.5 . . ?
C26 C25 H25B 108.5 . . ?
C25 C26 H26 108.7 . . ?
C25 C26 B1 107.65(15) . . ?
C27 C26 C25 114.40(15) . . ?
C27 C26 H26 108.7 . . ?
C27 C26 B1 108.46(14) . . ?
B1 C26 H26 108.7 . . ?
C26 C27 H27A 108.5 . . ?
C26 C27 H27B 108.5 . . ?
H27A C27 H27B 107.5 . . ?
C28 C27 C26 115.29(15) . . ?
C28 C27 H27A 108.5 . . ?
C28 C27 H27B 108.5 . . ?
C27 C28 H28A 108.6 . . ?
C27 C28 H28B 108.6 . . ?
H28A C28 H28B 107.6 . . ?
C29 C28 C27 114.65(14) . . ?
C29 C28 H28A 108.6 . . ?
C29 C28 H28B 108.6 . . ?
C22 C29 H29A 108.3 . . ?
C22 C29 H29B 108.3 . . ?
C28 C29 C22 115.91(14) . . ?
C28 C29 H29A 108.3 . . ?
C28 C29 H29B 108.3 . . ?
H29A C29 H29B 107.4 . . ?
H1A B1 H1B 106.5(13) . . ?
C22 B1 H1A 111.8(10) . . ?
C22 B1 H1B 108.7(9) . . ?
C26 B1 H1A 110.3(9) . . ?
C26 B1 H1B 111.3(9) . . ?
C26 B1 C22 108.30(13) . . ?

loop_
_geom_bond_atom_site_label_1
_geom_bond_atom_site_label_2
_geom_bond_distance
_geom_bond_site_symmetry_2
_geom_bond_publ_flag
Fe1 H1A 1.75(2) . ?
Fe1 H1B 1.75(2) . ?
Fe1 N1 1.9596(12) . ?
Fe1 N2 1.9599(12) . ?
N1 C1 1.4381(18) . ?
N1 C10 1.3387(19) . ?
N2 C12 1.330(2) . ?
N2 C14 1.4354(19) . ?
C1 C2 1.400(2) . ?
C1 C6 1.400(2) . ?
C2 C3 1.395(2) . ?
C2 C7 1.503(2) . ?
C3 H3 0.9500 . ?
C3 C4 1.379(3) . ?
C4 H4 0.9500 . ?
C4 C5 1.384(3) . ?
C5 H5 0.9500 . ?
C5 C6 1.393(2) . ?
C6 C8 1.506(2) . ?
C7 H7A 0.9800 . ?
C7 H7B 0.9800 . ?
C7 H7C 0.9800 . ?
C8 H8A 0.9800 . ?
C8 H8B 0.9800 . ?
C8 H8C 0.9800 . ?
C9 H9A 0.9800 . ?
C9 H9B 0.9800 . ?
C9 H9C 0.9800 . ?
C9 C10 1.513(2) . ?
C10 C11 1.401(2) . ?
C11 H11 0.9500 . ?
C11 C12 1.405(2) . ?
C12 C13 1.505(2) . ?
C13 H13A 0.9800 . ?
C13 H13B 0.9800 . ?
C13 H13C 0.9800 . ?
C14 C15 1.400(2) . ?
C14 C19 1.398(2) . ?
C15 C16 1.392(2) . ?
C15 C20 1.504(2) . ?
C16 H16 0.9500 . ?
C16 C17 1.382(2) . ?
C17 H17 0.9500 . ?
C17 C18 1.380(3) . ?
C18 H18 0.9500 . ?
C18 C19 1.395(2) . ?
C19 C21 1.511(2) . ?
C20 H20A 0.9800 . ?
C20 H20B 0.9800 . ?
C20 H20C 0.9800 . ?
C21 H21A 0.9800 . ?
C21 H21B 0.9800 . ?
C21 H21C 0.9800 . ?
C22 H22 1.0000 . ?
C22 C23 1.530(3) . ?
C22 C29 1.535(3) . ?
C22 B1 1.606(2) . ?
C23 H23A 0.9900 . ?
C23 H23B 0.9900 . ?
C23 C24 1.525(3) . ?
C24 H24A 0.9900 . ?
C24 H24B 0.9900 . ?
C24 C25 1.538(3) . ?
C25 H25A 0.9900 . ?
C25 H25B 0.9900 . ?
C25 C26 1.543(3) . ?
C26 H26 1.0000 . ?
C26 C27 1.537(3) . ?
C26 B1 1.601(2) . ?
C27 H27A 0.9900 . ?
C27 H27B 0.9900 . ?
C27 C28 1.534(3) . ?
C28 H28A 0.9900 . ?
C28 H28B 0.9900 . ?
C28 C29 1.526(2) . ?
C29 H29A 0.9900 . ?
C29 H29B 0.9900 . ?
B1 H1A 1.24(2) . ?
B1 H1B 1.24(2) . ?

loop_
_geom_torsion_atom_site_label_1
_geom_torsion_atom_site_label_2
_geom_torsion_atom_site_label_3
_geom_torsion_atom_site_label_4
_geom_torsion
_geom_torsion_site_symmetry_1
_geom_torsion_site_symmetry_2
_geom_torsion_site_symmetry_3
_geom_torsion_site_symmetry_4
_geom_torsion_publ_flag
Fe1 N1 C1 C2 -73.38(16) . . . . ?
Fe1 N1 C1 C6 102.17(14) . . . . ?
Fe1 N1 C10 C9 166.51(11) . . . . ?
Fe1 N1 C10 C11 -14.0(2) . . . . ?
Fe1 N2 C12 C11 3.5(2) . . . . ?
Fe1 N2 C12 C13 -177.85(11) . . . . ?
Fe1 N2 C14 C15 85.21(15) . . . . ?
Fe1 N2 C14 C19 -89.50(15) . . . . ?
N1 C1 C2 C3 175.75(13) . . . . ?
N1 C1 C2 C7 -4.8(2) . . . . ?
N1 C1 C6 C5 -175.43(13) . . . . ?
N1 C1 C6 C8 4.4(2) . . . . ?
N1 C10 C11 C12 -6.2(3) . . . . ?
N2 C14 C15 C16 -174.31(14) . . . . ?
N2 C14 C15 C20 4.5(2) . . . . ?
N2 C14 C19 C18 173.81(14) . . . . ?
N2 C14 C19 C21 -5.6(2) . . . . ?
C1 N1 C10 C9 -11.6(2) . . . . ?
C1 N1 C10 C11 167.92(14) . . . . ?
C1 C2 C3 C4 -0.7(2) . . . . ?
C2 C1 C6 C5 0.0(2) . . . . ?
C2 C1 C6 C8 179.86(14) . . . . ?
C2 C3 C4 C5 0.7(3) . . . . ?
C3 C4 C5 C6 -0.3(3) . . . . ?
C4 C5 C6 C1 0.0(2) . . . . ?
C4 C5 C6 C8 -179.86(15) . . . . ?
C6 C1 C2 C3 0.3(2) . . . . ?
C6 C1 C2 C7 179.80(14) . . . . ?
C7 C2 C3 C4 179.86(16) . . . . ?
C9 C10 C11 C12 173.32(15) . . . . ?
C10 N1 C1 C2 104.76(16) . . . . ?
C10 N1 C1 C6 -79.69(18) . . . . ?
C10 C11 C12 N2 12.2(3) . . . . ?
C10 C11 C12 C13 -166.42(16) . . . . ?
C12 N2 C14 C15 -95.59(18) . . . . ?
C12 N2 C14 C19 89.70(18) . . . . ?
C14 N2 C12 C11 -175.67(14) . . . . ?
C14 N2 C12 C13 3.0(2) . . . . ?
C14 C15 C16 C17 0.5(2) . . . . ?
C15 C14 C19 C18 -0.8(2) . . . . ?
C15 C14 C19 C21 179.83(16) . . . . ?
C15 C16 C17 C18 -0.8(3) . . . . ?
C16 C17 C18 C19 0.3(3) . . . . ?
C17 C18 C19 C14 0.5(3) . . . . ?
C17 C18 C19 C21 179.89(17) . . . . ?
C19 C14 C15 C16 0.3(2) . . . . ?
C19 C14 C15 C20 179.06(15) . . . . ?
C20 C15 C16 C17 -178.27(16) . . . . ?
C22 C23 C24 C25 -44.2(3) . . . . ?
C23 C22 C29 C28 67.7(2) . . . . ?
C23 C22 B1 C26 -62.05(18) . . . . ?
C23 C24 C25 C26 44.9(3) . . . . ?
C24 C25 C26 C27 66.7(2) . . . . ?
C24 C25 C26 B1 -53.9(2) . . . . ?
C25 C26 C27 C28 -67.8(2) . . . . ?
C25 C26 B1 C22 61.98(18) . . . . ?
C26 C27 C28 C29 -42.6(2) . . . . ?
C27 C26 B1 C22 -62.30(18) . . . . ?
C27 C28 C29 C22 43.4(2) . . . . ?
C29 C22 C23 C24 -67.3(2) . . . . ?
C29 C22 B1 C26 62.33(17) . . . . ?
B1 C22 C23 C24 53.0(2) . . . . ?
B1 C22 C29 C28 -53.30(19) . . . . ?
B1 C26 C27 C28 52.4(2) . . . . ?
